data_7134868
loop_
_publ_author_name
'Ji, Luan-Ying'
'Zhou, Jun-Si'
'Liu, Shu-Yi'
'Qin, Yan'
'Lv, Hui-Peng'
'Chen, Xiao-Gang'

_publ_section_title
;
 Effective enhancement of mechanical properties <i>via</i> H/F
 substitution in 3D cyanide hybrid perovskites.
;
_journal_issue 70
_journal_name_full 'Chemical communications (Cambridge, England)'
_journal_page_first 13165
_journal_page_last 13168
_journal_paper_doi 10.1039/d5cc03229f
_journal_volume 61
_journal_year 2025
_chemical_formula_sum 'C10 H14 F2 Fe K N8'
_chemical_formula_weight 379.24
_space_group_crystal_system monoclinic
_space_group_IT_number 15
_space_group_name_Hall '-C 2yc'
_space_group_name_H-M_alt 'C 1 2/c 1'
_atom_sites_solution_hydrogens geom
_audit_creation_method SHELXL-2018/3
_audit_update_record
;
2025-07-18 deposited with the CCDC.	2025-07-24 downloaded from the CCDC.
;
_cell_angle_alpha 90
_cell_angle_beta 113.281(12)
_cell_angle_gamma 90
_cell_formula_units_Z 4
_cell_length_a 13.6776(14)
_cell_length_b 8.8101(6)
_cell_length_c 14.5699(14)
_cell_measurement_reflns_used 1250
_cell_measurement_temperature 173(2)
_cell_measurement_theta_max 70.9870
_cell_measurement_theta_min 6.0860
_cell_volume 1612.7(3)
_computing_structure_refinement 'SHELXL-2018/3 (Sheldrick, 2018)'
_computing_structure_solution 'SHELXT 2014/5 (Sheldrick, 2014)'
_diffrn_ambient_temperature 173(2)
_diffrn_measured_fraction_theta_full 0.961
_diffrn_measured_fraction_theta_max 0.906
_diffrn_measurement_device_type 'XtaLAB Synergy R, DW system, HyPix'
_diffrn_radiation_type CuK\a
_diffrn_radiation_wavelength 1.54184
_diffrn_reflns_av_R_equivalents 0.1257
_diffrn_reflns_av_unetI/netI 0.1007
_diffrn_reflns_Laue_measured_fraction_full 0.961
_diffrn_reflns_Laue_measured_fraction_max 0.906
_diffrn_reflns_limit_h_max 17
_diffrn_reflns_limit_h_min -10
_diffrn_reflns_limit_k_max 10
_diffrn_reflns_limit_k_min -10
_diffrn_reflns_limit_l_max 17
_diffrn_reflns_limit_l_min -18
_diffrn_reflns_number 4490
_diffrn_reflns_point_group_measured_fraction_full 0.961
_diffrn_reflns_point_group_measured_fraction_max 0.906
_diffrn_reflns_theta_full 67.684
_diffrn_reflns_theta_max 75.968
_diffrn_reflns_theta_min 6.135
_diffrn_source 'Rotating-anode X-ray tube'
_exptl_absorpt_coefficient_mu 10.092
_exptl_absorpt_correction_T_max 1.0000
_exptl_absorpt_correction_T_min 0.46343
_exptl_absorpt_correction_type multi-scan
_exptl_absorpt_process_details
;
CrysAlisPro 1.171.42.79a (Rigaku Oxford Diffraction, 2022)
Empirical absorption correction using spherical harmonics,
implemented in SCALE3 ABSPACK scaling algorithm.
;
_exptl_crystal_colour 'dark red'
_exptl_crystal_density_diffrn 1.562
_exptl_crystal_description block
_exptl_crystal_F_000 772
_exptl_crystal_size_max 0.130
_exptl_crystal_size_mid 0.110
_exptl_crystal_size_min 0.100
_refine_diff_density_max 1.850
_refine_diff_density_min -0.867
_refine_diff_density_rms 0.231
_refine_ls_extinction_method none
_refine_ls_goodness_of_fit_ref 1.037
_refine_ls_hydrogen_treatment constr
_refine_ls_matrix_type full
_refine_ls_number_parameters 106
_refine_ls_number_reflns 1529
_refine_ls_number_restraints 1
_refine_ls_restrained_S_all 1.037
_refine_ls_R_factor_all 0.1360
_refine_ls_R_factor_gt 0.1061
_refine_ls_shift/su_max 0.000
_refine_ls_shift/su_mean 0.000
_refine_ls_structure_factor_coef Fsqd
_refine_ls_weighting_details 'w=1/[\s^2^(Fo^2^)+(0.1977P)^2^] where P=(Fo^2^+2Fc^2^)/3'
_refine_ls_weighting_scheme calc
_refine_ls_wR_factor_gt 0.2653
_refine_ls_wR_factor_ref 0.2937
_reflns_Friedel_coverage 0.000
_reflns_number_gt 1026
_reflns_number_total 1529
_reflns_threshold_expression 'I > 2\s(I)'
_cod_data_source_file d5cc03229f2.cif
_cod_data_source_block lmz_fyakfecn6_173k2_re
_cod_depositor_comments 'Adding full bibliography for 7134868--7134871.cif.'
_cod_original_sg_symbol_H-M 'C 2/c'
_cod_database_code 7134868
_shelx_shelxl_version_number 2018/3
_shelx_space_group_comment
;
The symmetry employed for this shelxl refinement is uniquely defined
by the following loop, which should always be used as a source of
symmetry information in preference to the above space-group names.
They are only intended as comments.
;
_shelx_estimated_absorpt_t_min 0.354
_shelx_estimated_absorpt_t_max 0.432

loop_
_space_group_symop_operation_xyz
'x, y, z'
'-x, y, -z+1/2'
'x+1/2, y+1/2, z'
'-x+1/2, y+1/2, -z+1/2'
'-x, -y, -z'
'x, -y, z-1/2'
'-x+1/2, -y+1/2, -z'
'x+1/2, -y+1/2, z-1/2'

loop_
_atom_site_label
_atom_site_type_symbol
_atom_site_fract_x
_atom_site_fract_y
_atom_site_fract_z
_atom_site_U_iso_or_equiv
_atom_site_adp_type
_atom_site_occupancy
_atom_site_site_symmetry_order
_atom_site_calc_flag
_atom_site_refinement_flags_posn
_atom_site_refinement_flags_adp
_atom_site_refinement_flags_occupancy
_atom_site_disorder_assembly
_atom_site_disorder_group
Fe1 Fe 0.750000 0.250000 0.500000 0.0163(6) Uani 1 2 d S . P . .
K1 K 0.500000 0.24955(19) 0.750000 0.0209(6) Uani 1 2 d S T P . .
F1B F 0.2916(6) 0.3965(9) 0.3301(5) 0.065(2) Uani 0.9 1 d D . P A 2
N1 N 0.5773(6) 0.0325(8) 0.3608(5) 0.0399(17) Uani 1 1 d . . . . .
N4 N 0.3417(5) 0.0937(7) 0.3186(5) 0.0319(15) Uani 1 1 d . . . . .
H4A H 0.278122 0.132429 0.276478 0.038 Uiso 1 1 calc R U . . .
H4B H 0.333355 -0.005472 0.331335 0.038 Uiso 1 1 calc R U . . .
H4C H 0.389645 0.100941 0.289722 0.038 Uiso 1 1 calc R U . . .
N2 N 0.6260(5) 0.2533(6) 0.6381(5) 0.0290(18) Uani 1 1 d . . . . .
C3 C 0.6732(6) 0.4234(8) 0.4222(6) 0.0269(16) Uani 1 1 d . . . . .
C2 C 0.6708(6) 0.2573(6) 0.5854(5) 0.0203(16) Uani 1 1 d . . . . .
N3 N 0.6317(6) 0.5269(8) 0.3758(5) 0.0419(19) Uani 1 1 d . . . . .
C1 C 0.6419(6) 0.1123(8) 0.4132(5) 0.0266(16) Uani 1 1 d . . . . .
C5 C 0.3926(7) 0.3445(9) 0.3905(6) 0.038(2) Uani 1 1 d D . . . .
H5AA H 0.421788 0.403937 0.453225 0.046 Uiso 0.9 1 calc R U P A 2
H5AB H 0.441330 0.354470 0.355604 0.046 Uiso 0.9 1 calc R U P A 2
H5BC H 0.389315 0.405653 0.446250 0.046 Uiso 0.1 1 calc R U P A 3
H5BD H 0.464759 0.357828 0.391335 0.046 Uiso 0.1 1 calc R U P A 3
C4 C 0.3808(7) 0.1799(9) 0.4129(6) 0.0339(18) Uani 1 1 d . . . . .
H4D H 0.450354 0.138989 0.458889 0.041 Uiso 1 1 calc R U . . .
H4E H 0.329909 0.170449 0.445591 0.041 Uiso 1 1 calc R U . . .
F1C F 0.321(6) 0.406(10) 0.302(4) 0.065(2) Uani 0.1 1 d D . P A 3

loop_
_atom_site_aniso_label
_atom_site_aniso_U_11
_atom_site_aniso_U_22
_atom_site_aniso_U_33
_atom_site_aniso_U_23
_atom_site_aniso_U_13
_atom_site_aniso_U_12
Fe1 0.0201(9) 0.0149(9) 0.0181(8) -0.0002(5) 0.0121(6) -0.0017(6)
K1 0.0263(12) 0.0182(11) 0.0258(10) 0.000 0.0181(9) 0.000
F1B 0.074(5) 0.043(3) 0.056(4) 0.002(3) 0.001(3) 0.021(4)
N1 0.045(4) 0.041(4) 0.031(3) -0.008(3) 0.011(3) -0.021(4)
N4 0.040(4) 0.024(3) 0.035(3) 0.004(3) 0.018(3) 0.003(3)
N2 0.045(5) 0.025(4) 0.029(3) -0.003(2) 0.027(3) -0.006(3)
C3 0.022(3) 0.028(4) 0.037(4) 0.005(3) 0.018(3) 0.009(3)
C2 0.027(4) 0.013(3) 0.023(3) 0.003(2) 0.012(3) -0.001(3)
N3 0.047(4) 0.032(3) 0.051(4) 0.021(3) 0.025(4) 0.013(4)
C1 0.024(3) 0.023(3) 0.039(4) 0.007(3) 0.020(3) -0.006(3)
C5 0.051(5) 0.031(4) 0.035(4) -0.012(3) 0.020(4) -0.002(4)
C4 0.043(5) 0.031(4) 0.027(4) -0.005(3) 0.012(3) -0.010(4)
F1C 0.074(5) 0.043(3) 0.056(4) 0.002(3) 0.001(3) 0.021(4)

loop_
_atom_type_symbol
_atom_type_description
_atom_type_scat_dispersion_real
_atom_type_scat_dispersion_imag
_atom_type_scat_source
C C 0.0181 0.0091 'International Tables Vol C Tables 4.2.6.8 and 6.1.1.4'
H H 0.0000 0.0000 'International Tables Vol C Tables 4.2.6.8 and 6.1.1.4'
F F 0.0727 0.0534 'International Tables Vol C Tables 4.2.6.8 and 6.1.1.4'
Fe Fe -1.1336 3.1974 'International Tables Vol C Tables 4.2.6.8 and 6.1.1.4'
K K 0.3868 1.0657 'International Tables Vol C Tables 4.2.6.8 and 6.1.1.4'
N N 0.0311 0.0180 'International Tables Vol C Tables 4.2.6.8 and 6.1.1.4'

loop_
_geom_angle_atom_site_label_1
_geom_angle_atom_site_label_2
_geom_angle_atom_site_label_3
_geom_angle
_geom_angle_site_symmetry_1
_geom_angle_site_symmetry_3
_geom_angle_publ_flag
C1 Fe1 C1 180.0 . 7_656 ?
C1 Fe1 C3 90.8(3) . . ?
C1 Fe1 C3 89.2(3) 7_656 . ?
C1 Fe1 C3 89.2(3) . 7_656 ?
C1 Fe1 C3 90.8(3) 7_656 7_656 ?
C3 Fe1 C3 180.0 . 7_656 ?
C1 Fe1 C2 92.0(3) . 7_656 ?
C1 Fe1 C2 88.0(3) 7_656 7_656 ?
C3 Fe1 C2 87.8(3) . 7_656 ?
C3 Fe1 C2 92.2(3) 7_656 7_656 ?
C1 Fe1 C2 88.0(3) . . ?
C1 Fe1 C2 92.0(3) 7_656 . ?
C3 Fe1 C2 92.2(3) . . ?
C3 Fe1 C2 87.8(3) 7_656 . ?
C2 Fe1 C2 180.0(3) 7_656 . ?
N2 K1 N2 178.6(2) 2_656 . ?
N2 K1 N3 89.73(19) 2_656 6_566 ?
N2 K1 N3 89.32(19) . 6_566 ?
N2 K1 N3 89.32(19) 2_656 5_666 ?
N2 K1 N3 89.73(19) . 5_666 ?
N3 K1 N3 90.9(3) 6_566 5_666 ?
N2 K1 N1 99.22(19) 2_656 5_656 ?
N2 K1 N1 81.95(19) . 5_656 ?
N3 K1 N1 162.9(2) 6_566 5_656 ?
N3 K1 N1 103.7(2) 5_666 5_656 ?
N2 K1 N1 81.95(19) 2_656 6_556 ?
N2 K1 N1 99.22(18) . 6_556 ?
N3 K1 N1 103.7(2) 6_566 6_556 ?
N3 K1 N1 162.9(2) 5_666 6_556 ?
N1 K1 N1 63.6(3) 5_656 6_556 ?
C1 N1 K1 154.2(6) . 5_656 ?
C4 N4 H4A 109.5 . . ?
C4 N4 H4B 109.5 . . ?
H4A N4 H4B 109.5 . . ?
C4 N4 H4C 109.5 . . ?
H4A N4 H4C 109.5 . . ?
H4B N4 H4C 109.5 . . ?
C2 N2 K1 174.6(6) . . ?
N3 C3 Fe1 177.3(7) . . ?
N2 C2 Fe1 176.0(5) . . ?
C3 N3 K1 170.6(7) . 5_666 ?
N1 C1 Fe1 179.0(7) . . ?
F1C C5 C4 119(4) . . ?
F1B C5 C4 106.8(7) . . ?
F1B C5 H5AA 110.4 . . ?
C4 C5 H5AA 110.4 . . ?
F1B C5 H5AB 110.4 . . ?
C4 C5 H5AB 110.4 . . ?
H5AA C5 H5AB 108.6 . . ?
F1C C5 H5BC 107.6 . . ?
C4 C5 H5BC 107.6 . . ?
F1C C5 H5BD 107.6 . . ?
C4 C5 H5BD 107.6 . . ?
H5BC C5 H5BD 107.1 . . ?
N4 C4 C5 108.9(6) . . ?
N4 C4 H4D 109.9 . . ?
C5 C4 H4D 109.9 . . ?
N4 C4 H4E 109.9 . . ?
C5 C4 H4E 109.9 . . ?
H4D C4 H4E 108.3 . . ?

loop_
_geom_bond_atom_site_label_1
_geom_bond_atom_site_label_2
_geom_bond_distance
_geom_bond_site_symmetry_2
_geom_bond_publ_flag
Fe1 C1 1.944(7) . ?
Fe1 C1 1.944(7) 7_656 ?
Fe1 C3 1.945(7) . ?
Fe1 C3 1.945(7) 7_656 ?
Fe1 C2 1.947(8) 7_656 ?
Fe1 C2 1.947(8) . ?
K1 N2 2.801(7) 2_656 ?
K1 N2 2.801(7) . ?
K1 N3 2.806(6) 6_566 ?
K1 N3 2.806(6) 5_666 ?
K1 N1 2.924(7) 5_656 ?
K1 N1 2.924(7) 6_556 ?
F1B C5 1.390(11) . ?
N1 C1 1.151(9) . ?
N4 C4 1.473(10) . ?
N4 H4A 0.9100 . ?
N4 H4B 0.9100 . ?
N4 H4C 0.9100 . ?
N2 C2 1.157(9) . ?
C3 N3 1.143(9) . ?
C5 F1C 1.39(2) . ?
C5 C4 1.508(12) . ?
C5 H5AA 0.9900 . ?
C5 H5AB 0.9900 . ?
C5 H5BC 0.9900 . ?
C5 H5BD 0.9900 . ?
C4 H4D 0.9900 . ?
C4 H4E 0.9900 . ?

loop_
_geom_torsion_atom_site_label_1
_geom_torsion_atom_site_label_2
_geom_torsion_atom_site_label_3
_geom_torsion_atom_site_label_4
_geom_torsion
_geom_torsion_site_symmetry_1
_geom_torsion_site_symmetry_2
_geom_torsion_site_symmetry_3
_geom_torsion_site_symmetry_4
_geom_torsion_publ_flag
F1C C5 C4 N4 35(4) . . . . ?
F1B C5 C4 N4 62.5(9) . . . . ?
